data_7713468
loop_
_publ_author_name
'Mikhailenko, Maxim V.'
'Ivanov, Vladislav V.'
'Shestakov, Alexander F.'
'Kuzmin, Alexey V.'
'Khasanov, Salavat S.'
'Otsuka, Akihiro'
'Yamochi, Hideki'
'Kitagawa, Hiroshi'
'Konarev, Dmitri V.'

_publ_section_title
;
 Magnetic behavior and ground spin states for coordination
 {L.[M(II)(Hal)2]3}(3-) assemblies (Hal = Cl or I) of radical trianion
 hexacyanohexaazatriphenylenes (L) with three coordinated high-spin Fe(II)
 (S = 2) or Co(II) (S = 3/2) centers
;
_journal_name_full 'Dalton Transactions'
_journal_paper_doi 10.1039/D3DT01571H
_journal_year 2023
_chemical_formula_moiety 'C18 Cl6 Fe3 N12, 3.5(C25 H30 N3), 0.5Cl ,2.5(C6 H4 Cl2)'
_chemical_formula_sum 'C80.33 H76.67 Cl7.67 Co2 N15'
_chemical_formula_weight 1641.87
_space_group_crystal_system trigonal
_space_group_IT_number 143
_space_group_name_Hall 'P 3'
_space_group_name_H-M_alt 'P 3'
_atom_sites_solution_hydrogens geom
_atom_sites_solution_primary direct
_atom_sites_solution_secondary difmap
_audit_creation_date 2019-01-25
_audit_creation_method SHELXL-2013
_audit_update_record
;
2022-11-14 deposited with the CCDC.	2023-07-13 downloaded from the CCDC.
;
_cell_angle_alpha 90
_cell_angle_beta 90
_cell_angle_gamma 120
_cell_formula_units_Z 3
_cell_length_a 24.4385(11)
_cell_length_b 24.4385(11)
_cell_length_c 11.3928(6)
_cell_measurement_reflns_used 5191
_cell_measurement_temperature 105(1)
_cell_measurement_theta_max 22.5700
_cell_measurement_theta_min 2.5260
_cell_volume 5892.6(5)
_computing_cell_refinement 'CrysAlisPro 1.171.38.41 (Rigaku OD, 2015)'
_computing_data_collection 'CrysAlisPro 1.171.38.41 (Rigaku OD, 2015)'
_computing_data_reduction 'CrysAlisPro 1.171.38.41 (Rigaku OD, 2015)'
_computing_molecular_graphics WinGx
_computing_publication_material WinGx
_computing_structure_refinement 'SHELXL-2013 (Sheldrick, 2013)'
_computing_structure_solution 'SHELXS-2013 (Sheldrick, 2013)'
_diffrn_ambient_environment N~2~
_diffrn_ambient_temperature 105(1)
_diffrn_detector 'CCD plate'
_diffrn_detector_type AtlasS2
_diffrn_measured_fraction_theta_full 0.999
_diffrn_measured_fraction_theta_max 1.000
_diffrn_measurement_device 'four-circle diffractometer'
_diffrn_measurement_device_type 'Xcalibur, AtlasS2, Gemini'
_diffrn_measurement_method '\w scans'
_diffrn_radiation_monochromator graphite
_diffrn_radiation_probe x-ray
_diffrn_radiation_type 'Mo K\a'
_diffrn_radiation_wavelength 0.71073
_diffrn_reflns_av_R_equivalents 0.0846
_diffrn_reflns_av_unetI/netI 0.1187
_diffrn_reflns_Laue_measured_fraction_full 0.999
_diffrn_reflns_Laue_measured_fraction_max 1.000
_diffrn_reflns_limit_h_max 30
_diffrn_reflns_limit_h_min -25
_diffrn_reflns_limit_k_max 30
_diffrn_reflns_limit_k_min -30
_diffrn_reflns_limit_l_max 11
_diffrn_reflns_limit_l_min -14
_diffrn_reflns_number 43894
_diffrn_reflns_point_group_measured_fraction_full 1.000
_diffrn_reflns_point_group_measured_fraction_max 1.000
_diffrn_reflns_theta_full 25.242
_diffrn_reflns_theta_max 26.360
_diffrn_reflns_theta_min 1.924
_diffrn_source 'fine-focus sealed X-ray tube'
_diffrn_source_type 'Enhance (Mo) X-ray Source'
_exptl_absorpt_coefficient_mu 0.737
_exptl_absorpt_correction_T_max 1.00000
_exptl_absorpt_correction_T_min 0.89389
_exptl_absorpt_correction_type multi-scan
_exptl_absorpt_process_details
;
CrysAlisPro 1.171.38.41 (Rigaku Oxford Diffraction, 2015)
Empirical absorption correction using spherical harmonics,
 implemented in SCALE3 ABSPACK scaling algorithm.
;
_exptl_crystal_colour black
_exptl_crystal_density_diffrn 1.388
_exptl_crystal_description prism
_exptl_crystal_F_000 2544
_exptl_crystal_size_max 0.450
_exptl_crystal_size_mid 0.110
_exptl_crystal_size_min 0.090
_refine_diff_density_max 0.943
_refine_diff_density_min -0.476
_refine_diff_density_rms 0.124
_refine_ls_abs_structure_details
;
 Refined as an inversion twin.
;
_refine_ls_extinction_method none
_refine_ls_goodness_of_fit_ref 1.028
_refine_ls_hydrogen_treatment constr
_refine_ls_matrix_type full
_refine_ls_number_parameters 1014
_refine_ls_number_reflns 13800
_refine_ls_number_restraints 1553
_refine_ls_restrained_S_all 1.020
_refine_ls_R_factor_all 0.1507
_refine_ls_R_factor_gt 0.0888
_refine_ls_shift/su_max 0.006
_refine_ls_shift/su_mean 0.001
_refine_ls_structure_factor_coef Fsqd
_refine_ls_weighting_details
;
 w=1/[\s^2^(Fo^2^)+(0.1488P)^2^+4.9425P]
 where P=(Fo^2^+2Fc^2^)/3
;
_refine_ls_weighting_scheme calc
_refine_ls_wR_factor_gt 0.2155
_refine_ls_wR_factor_ref 0.2616
_reflns_Friedel_coverage 1.000
_reflns_Friedel_fraction_full 1.000
_reflns_Friedel_fraction_max 1.000
_reflns_number_gt 8546
_reflns_number_total 13800
_reflns_threshold_expression 'I > 2\s(I)'
_cod_data_source_file d3dt01571h2.cif
_cod_data_source_block HAT(CN)6(CoCl2)3-3CV-3DCB
_cod_original_cell_volume 5892.6(6)
_cod_database_code 7713468
_shelx_space_group_comment
;
The symmetry employed for this shelxl refinement is uniquely defined
by the following loop, which should always be used as a source of
symmetry information in preference to the above space-group names.
They are only intended as comments.
;
_shelx_estimated_absorpt_t_min 0.733
_shelx_estimated_absorpt_t_max 0.937
_shelxl_version_number 2013-2

loop_
_space_group_symop_operation_xyz
'x, y, z'
'-y, x-y, z'
'-x+y, -x, z'

loop_
_atom_site_label
_atom_site_type_symbol
_atom_site_fract_x
_atom_site_fract_y
_atom_site_fract_z
_atom_site_U_iso_or_equiv
_atom_site_adp_type
_atom_site_occupancy
_atom_site_site_symmetry_order
_atom_site_calc_flag
_atom_site_refinement_flags_posn
_atom_site_refinement_flags_adp
_atom_site_refinement_flags_occupancy
_atom_site_disorder_assembly
_atom_site_disorder_group
Co1 Co 0.82062(16) 0.50207(15) 0.8104(5) 0.0324(9) Uani 1 1 d . U . A 2
Cl1 Cl 0.8628(4) 0.5505(4) 0.6440(9) 0.058(2) Uani 1 1 d . U . A 2
Cl2 Cl 0.8704(4) 0.5516(4) 0.9712(9) 0.058(2) Uani 1 1 d . U . A 2
C11 C 0.7320(11) 0.3710(11) 0.807(2) 0.021(3) Uani 1 1 d . U . A 2
C12 C 0.6941(11) 0.3988(12) 0.821(2) 0.025(4) Uani 1 1 d . U . A 2
N11 N 0.7959(9) 0.4105(9) 0.808(2) 0.028(3) Uani 1 1 d . U . A 2
N12 N 0.7260(10) 0.4655(9) 0.823(2) 0.027(3) Uani 1 1 d . U . A 2
C13 C 0.8314(11) 0.3797(12) 0.807(2) 0.025(4) Uani 1 1 d . U . A 2
C14 C 0.6863(12) 0.4904(11) 0.830(2) 0.029(4) Uani 1 1 d . U . A 2
C15 C 0.8958(11) 0.4169(12) 0.793(3) 0.035(5) Uani 1 1 d . U . A 2
C16 C 0.7124(11) 0.5530(11) 0.843(2) 0.025(4) Uani 1 1 d . U . A 2
N13 N 0.9522(10) 0.4521(11) 0.781(3) 0.060(7) Uani 1 1 d . U . A 2
N14 N 0.7339(8) 0.6073(9) 0.8628(17) 0.024 Uani 1 1 d . U . A 2
C41 C 0.6667 0.3333 0.142(3) 0.040(6) Uani 1 3 d DS TU P B 2
C42 C 0.7291(4) 0.3394(8) 0.142(2) 0.037(5) Uani 1 1 d D U . B 2
C43 C 0.7404(6) 0.2938(9) 0.189(3) 0.052(6) Uani 1 1 d D U . B 2
H43 H 0.7059 0.2577 0.2243 0.063 Uiso 1 1 calc R U . B 2
C44 C 0.7984(6) 0.2973(9) 0.188(3) 0.055(5) Uani 1 1 d D U . B 2
H44 H 0.8031 0.2636 0.2183 0.066 Uiso 1 1 calc R U . B 2
C45 C 0.8510(5) 0.3523(9) 0.142(2) 0.054(5) Uani 1 1 d D U . B 2
C46 C 0.8401(5) 0.3993(8) 0.090(2) 0.050(5) Uani 1 1 d D U . B 2
H46 H 0.8743 0.4360 0.0567 0.060 Uiso 1 1 calc R U . B 2
C47 C 0.7825(6) 0.3918(9) 0.089(2) 0.049(5) Uani 1 1 d D U . B 2
H47 H 0.7764 0.4230 0.0512 0.058 Uiso 1 1 calc R U . B 2
N41 N 0.9094(5) 0.3583(9) 0.146(2) 0.075(6) Uani 1 1 d D U . B 2
C48 C 0.9164(9) 0.3045(12) 0.180(3) 0.089(10) Uani 1 1 d D U . B 2
H48A H 0.9608 0.3159 0.1726 0.134 Uiso 1 1 calc R U . B 2
H48B H 0.8904 0.2686 0.1284 0.134 Uiso 1 1 calc R U . B 2
H48C H 0.9026 0.2929 0.2614 0.134 Uiso 1 1 calc R U . B 2
C49 C 0.9623(7) 0.4132(12) 0.091(4) 0.091(9) Uani 1 1 d D U . B 2
H49A H 0.9999 0.4085 0.0937 0.136 Uiso 1 1 calc R U . B 2
H49B H 0.9709 0.4515 0.1339 0.136 Uiso 1 1 calc R U . B 2
H49C H 0.9518 0.4164 0.0095 0.136 Uiso 1 1 calc R U . B 2
C51 C 0.6667 0.3333 0.482(3) 0.037(6) Uani 1 3 d DS TU P C 2
C52 C 0.7300(4) 0.3416(8) 0.483(2) 0.036(5) Uani 1 1 d D U . C 2
C53 C 0.7427(5) 0.2970(8) 0.530(2) 0.040(5) Uani 1 1 d D U . C 2
H53 H 0.7086 0.2599 0.5625 0.048 Uiso 1 1 calc R U . C 2
C54 C 0.8019(5) 0.3031(8) 0.532(2) 0.044(5) Uani 1 1 d D U . C 2
H54 H 0.8080 0.2709 0.5654 0.053 Uiso 1 1 calc R U . C 2
C55 C 0.8536(5) 0.3584(9) 0.484(2) 0.052(5) Uani 1 1 d D U . C 2
C56 C 0.8405(5) 0.4028(8) 0.427(2) 0.042(4) Uani 1 1 d D U . C 2
H56 H 0.8737 0.4391 0.3906 0.051 Uiso 1 1 calc R U . C 2
C57 C 0.7823(5) 0.3935(8) 0.426(2) 0.043(5) Uani 1 1 d D U . C 2
H57 H 0.7749 0.4229 0.3846 0.051 Uiso 1 1 calc R U . C 2
N51 N 0.9125(5) 0.3657(9) 0.484(2) 0.063(6) Uani 1 1 d D U . C 2
C58 C 0.9259(9) 0.3219(14) 0.548(3) 0.083(9) Uani 1 1 d D U . C 2
H58A H 0.9708 0.3352 0.5392 0.125 Uiso 1 1 calc R U . C 2
H58B H 0.9002 0.2793 0.5152 0.125 Uiso 1 1 calc R U . C 2
H58C H 0.9158 0.3217 0.6309 0.125 Uiso 1 1 calc R U . C 2
C59 C 0.9646(6) 0.4233(13) 0.435(3) 0.094(10) Uani 1 1 d D U . C 2
H59A H 1.0039 0.4221 0.4418 0.140 Uiso 1 1 calc R U . C 2
H59B H 0.9687 0.4601 0.4771 0.140 Uiso 1 1 calc R U . C 2
H59C H 0.9560 0.4265 0.3516 0.140 Uiso 1 1 calc R U . C 2
Co2 Co 0.17996(16) 0.49782(16) 0.2497(5) 0.0322(9) Uani 1 1 d . U . D 2
Cl3 Cl 0.1297(4) 0.4485(4) 0.0882(9) 0.055(2) Uani 1 1 d . U . D 2
Cl4 Cl 0.1362(4) 0.4473(4) 0.4187(9) 0.058(2) Uani 1 1 d . U . D 2
C21 C 0.2664(12) 0.6290(11) 0.247(2) 0.024(4) Uani 1 1 d . U . D 2
C22 C 0.3045(11) 0.6001(12) 0.248(2) 0.020(3) Uani 1 1 d . U . D 2
N21 N 0.2017(9) 0.5889(9) 0.253(2) 0.028(3) Uani 1 1 d . U . D 2
N22 N 0.2765(10) 0.5379(10) 0.240(2) 0.029(3) Uani 1 1 d . U . D 2
C23 C 0.1695(12) 0.6200(13) 0.254(3) 0.029(4) Uani 1 1 d . U . D 2
C24 C 0.3154(11) 0.5143(10) 0.245(2) 0.021(3) Uani 1 1 d . U . D 2
C25 C 0.0988(12) 0.5818(12) 0.255(3) 0.035(5) Uani 1 1 d . U . D 2
C26 C 0.2875(13) 0.4431(12) 0.223(3) 0.039(6) Uani 1 1 d . U . D 2
N23 N 0.0482(10) 0.5560(9) 0.277(3) 0.045(6) Uani 1 1 d . U . D 2
N24 N 0.2681(13) 0.3898(11) 0.210(3) 0.068(6) Uani 1 1 d . U . D 2
C61 C 0.3333 0.6667 0.579(3) 0.041(6) Uani 1 3 d DS TU P E 2
C62 C 0.3416(9) 0.6116(6) 0.579(2) 0.046(5) Uani 1 1 d D U . E 2
C63 C 0.2983(9) 0.5549(6) 0.528(2) 0.042(5) Uani 1 1 d D U . E 2
H63 H 0.2620 0.5524 0.4921 0.051 Uiso 1 1 calc R U . E 2
C64 C 0.3043(9) 0.5018(6) 0.526(3) 0.052(5) Uani 1 1 d D U . E 2
H64 H 0.2723 0.4636 0.4919 0.063 Uiso 1 1 calc R U . E 2
C65 C 0.3590(8) 0.5051(6) 0.576(2) 0.045(5) Uani 1 1 d D U . E 2
C66 C 0.4052(8) 0.5638(6) 0.627(2) 0.052(5) Uani 1 1 d D U . E 2
H66 H 0.4423 0.5674 0.6610 0.062 Uiso 1 1 calc R U . E 2
C67 C 0.3967(8) 0.6133(6) 0.625(2) 0.046(5) Uani 1 1 d D U . E 2
H67 H 0.4290 0.6519 0.6572 0.055 Uiso 1 1 calc R U . E 2
N61 N 0.3668(9) 0.4538(6) 0.574(2) 0.061(6) Uani 1 1 d D U . E 2
C68 C 0.3228(13) 0.3966(8) 0.512(3) 0.077(8) Uani 1 1 d D U . E 2
H68A H 0.3355 0.3647 0.5214 0.115 Uiso 1 1 calc R U . E 2
H68B H 0.3231 0.4062 0.4281 0.115 Uiso 1 1 calc R U . E 2
H68C H 0.2801 0.3803 0.5433 0.115 Uiso 1 1 calc R U . E 2
C69 C 0.4230(9) 0.4583(9) 0.629(2) 0.062(7) Uani 1 1 d D U . E 2
H69A H 0.4215 0.4176 0.6218 0.093 Uiso 1 1 calc R U . E 2
H69B H 0.4244 0.4692 0.7119 0.093 Uiso 1 1 calc R U . E 2
H69C H 0.4608 0.4910 0.5890 0.093 Uiso 1 1 calc R U . E 2
C71 C 0.3333 0.6667 0.920(4) 0.048(6) Uani 1 3 d DS TU P F 2
C72 C 0.3394(8) 0.6103(5) 0.924(2) 0.050(6) Uani 1 1 d D U . F 2
C73 C 0.2950(8) 0.5535(6) 0.875(2) 0.045(5) Uani 1 1 d D U . F 2
H73 H 0.2579 0.5509 0.8425 0.053 Uiso 1 1 calc R U . F 2
C74 C 0.3010(8) 0.5005(6) 0.869(2) 0.049(5) Uani 1 1 d D U . F 2
H74 H 0.2689 0.4627 0.8345 0.059 Uiso 1 1 calc R U . F 2
C75 C 0.3561(8) 0.5034(6) 0.917(2) 0.050(5) Uani 1 1 d D U . F 2
C76 C 0.4033(8) 0.5622(6) 0.965(2) 0.049(5) Uani 1 1 d D U . F 2
H76 H 0.4408 0.5656 0.9975 0.059 Uiso 1 1 calc R U . F 2
C77 C 0.3952(8) 0.6119(6) 0.966(2) 0.044(5) Uani 1 1 d D U . F 2
H77 H 0.4282 0.6507 0.9965 0.053 Uiso 1 1 calc R U . F 2
N71 N 0.3636(8) 0.4521(6) 0.910(2) 0.060(5) Uani 1 1 d D U . F 2
C78 C 0.3138(10) 0.3927(6) 0.862(3) 0.061(6) Uani 1 1 d D U . F 2
H78A H 0.3283 0.3619 0.8592 0.092 Uiso 1 1 calc R U . F 2
H78B H 0.3035 0.4000 0.7823 0.092 Uiso 1 1 calc R U . F 2
H78C H 0.2760 0.3764 0.9115 0.092 Uiso 1 1 calc R U . F 2
C79 C 0.4205(11) 0.4555(10) 0.958(3) 0.072(7) Uani 1 1 d D U . F 2
H79A H 0.4206 0.4163 0.9402 0.108 Uiso 1 1 calc R U . F 2
H79B H 0.4214 0.4610 1.0437 0.108 Uiso 1 1 calc R U . F 2
H79C H 0.4578 0.4914 0.9234 0.108 Uiso 1 1 calc R U . F 2
C81 C 0.0000 1.0000 0.709(4) 0.069(7) Uani 1 3 d DS TU P G 2
C82 C -0.0193(8) 0.9334(3) 0.700(3) 0.058(6) Uani 1 1 d D U . G 2
C83 C -0.0793(7) 0.8863(4) 0.731(3) 0.074(6) Uani 1 1 d D U . G 2
H83 H -0.1099 0.8981 0.7501 0.089 Uiso 1 1 calc R U . G 2
C84 C -0.0970(9) 0.8233(4) 0.737(3) 0.080(7) Uani 1 1 d D U . G 2
H84 H -0.1355 0.7935 0.7734 0.096 Uiso 1 1 calc R U . G 2
C85 C -0.0561(8) 0.8043(4) 0.687(3) 0.080(7) Uani 1 1 d D U . G 2
C86 C 0.0063(7) 0.8521(5) 0.654(3) 0.066(5) Uani 1 1 d D U . G 2
H86 H 0.0374 0.8411 0.6356 0.079 Uiso 1 1 calc R U . G 2
C87 C 0.0204(8) 0.9120(5) 0.651(2) 0.055(5) Uani 1 1 d D U . G 2
H87 H 0.0586 0.9419 0.6135 0.066 Uiso 1 1 calc R U . G 2
N81 N -0.0747(9) 0.7417(4) 0.682(2) 0.100(7) Uani 1 1 d D U . G 2
C88 C -0.1354(12) 0.6951(7) 0.731(4) 0.126(12) Uani 1 1 d D U . G 2
H88A H -0.1432 0.6525 0.7141 0.189 Uiso 1 1 calc R U . G 2
H88B H -0.1691 0.7005 0.6964 0.189 Uiso 1 1 calc R U . G 2
H88C H -0.1349 0.7009 0.8165 0.189 Uiso 1 1 calc R U . G 2
C89 C -0.0260(12) 0.7248(8) 0.661(4) 0.132(13) Uani 1 1 d D U . G 2
H89A H -0.0457 0.6788 0.6546 0.198 Uiso 1 1 calc R U . G 2
H89B H 0.0043 0.7400 0.7258 0.198 Uiso 1 1 calc R U . G 2
H89C H -0.0038 0.7444 0.5873 0.198 Uiso 1 1 calc R U . G 2
C91 C 0.0000 1.0000 0.369(3) 0.046(6) Uani 1 3 d DS TU P H 2
C92 C 0.0489(6) 0.9826(8) 0.363(2) 0.043(5) Uani 1 1 d D U . H 2
C93 C 0.0400(6) 0.9293(8) 0.305(2) 0.046(4) Uani 1 1 d D U . H 2
H93 H 0.0006 0.9037 0.2666 0.055 Uiso 1 1 calc R U . H 2
C94 C 0.0847(6) 0.9109(7) 0.298(2) 0.051(5) Uani 1 1 d D U . H 2
H94 H 0.0753 0.8722 0.2611 0.062 Uiso 1 1 calc R U . H 2
C95 C 0.1452(6) 0.9512(8) 0.346(2) 0.055(5) Uani 1 1 d D U . H 2
C96 C 0.1528(7) 1.0023(10) 0.419(2) 0.065(6) Uani 1 1 d D U . H 2
H96 H 0.1888 1.0237 0.4687 0.078 Uiso 1 1 calc R U . H 2
C97 C 0.1093(6) 1.0195(7) 0.417(2) 0.036(4) Uani 1 1 d D U . H 2
H97 H 0.1188 1.0583 0.4533 0.043 Uiso 1 1 calc R U . H 2
N91 N 0.1912(6) 0.9354(7) 0.3383(17) 0.064(5) Uani 1 1 d D U . H 2
C98 C 0.1771(9) 0.8748(10) 0.289(3) 0.076(8) Uani 1 1 d D U . H 2
H98A H 0.2161 0.8728 0.2834 0.114 Uiso 1 1 calc R U . H 2
H98B H 0.1591 0.8703 0.2099 0.114 Uiso 1 1 calc R U . H 2
H98C H 0.1467 0.8405 0.3389 0.114 Uiso 1 1 calc R U . H 2
C99 C 0.2472(9) 0.9707(12) 0.412(3) 0.098(9) Uani 1 1 d D U . H 2
H99A H 0.2774 0.9562 0.3965 0.147 Uiso 1 1 calc R U . H 2
H99B H 0.2348 0.9637 0.4949 0.147 Uiso 1 1 calc R U . H 2
H99C H 0.2670 1.0159 0.3942 0.147 Uiso 1 1 calc R U . H 2
C1 C 0.0000 1.0000 1.026(4) 0.043(4) Uani 1 3 d DS TU P I 2
C2 C -0.0204(7) 0.9330(3) 1.025(2) 0.054(4) Uani 1 1 d D U . I 2
C3 C -0.0766(6) 0.8882(4) 1.075(2) 0.046(4) Uani 1 1 d D U . I 2
H3 H -0.1023 0.9023 1.1121 0.056 Uiso 1 1 calc R U . I 2
C4 C -0.0975(6) 0.8245(4) 1.0752(18) 0.052(4) Uani 1 1 d D U . I 2
H4 H -0.1375 0.7954 1.1073 0.062 Uiso 1 1 calc R U . I 2
C5 C -0.0582(7) 0.8030(4) 1.026(2) 0.053(4) Uani 1 1 d D U . I 2
C6 C 0.0000(6) 0.8487(4) 0.9735(18) 0.052(4) Uani 1 1 d D U . I 2
H6 H 0.0253 0.8353 0.9330 0.062 Uiso 1 1 calc R U . I 2
C7 C 0.0189(6) 0.9097(4) 0.981(2) 0.054(5) Uani 1 1 d D U . I 2
H7 H 0.0606 0.9394 0.9564 0.064 Uiso 1 1 calc R U . I 2
N1 N -0.0773(5) 0.7404(4) 1.0287(19) 0.055(4) Uani 1 1 d D U . I 2
C8 C -0.1409(7) 0.6941(5) 1.066(3) 0.066(6) Uani 1 1 d D U . I 2
H8A H -0.1461 0.6516 1.0623 0.098 Uiso 1 1 calc R U . I 2
H8B H -0.1718 0.6962 1.0146 0.098 Uiso 1 1 calc R U . I 2
H8C H -0.1475 0.7031 1.1472 0.098 Uiso 1 1 calc R U . I 2
C9 C -0.0342(8) 0.7196(6) 0.987(3) 0.078(8) Uani 1 1 d D U . I 2
H9A H -0.0543 0.6737 0.9951 0.117 Uiso 1 1 calc R U . I 2
H9B H 0.0047 0.7399 1.0339 0.117 Uiso 1 1 calc R U . I 2
H9C H -0.0239 0.7314 0.9045 0.117 Uiso 1 1 calc R U . I 2
Cl11 Cl -0.0443(9) 0.7694(5) 0.3600(18) 0.132(7) Uani 0.6667 1 d D U P J 1
Cl12 Cl -0.1767(8) 0.6608(9) 0.4438(19) 0.133(7) Uani 0.6667 1 d D U P J 1
C11S C -0.0696(8) 0.6941(6) 0.323(2) 0.069(7) Uani 0.6667 1 d DG U P J 1
C12S C -0.1281(8) 0.6460(7) 0.361(2) 0.068(7) Uani 0.6667 1 d DG U P J 1
C13S C -0.1450(10) 0.5832(6) 0.342(2) 0.068(7) Uani 0.6667 1 d DG U P J 1
H13S H -0.1850 0.5503 0.3680 0.082 Uiso 0.6667 1 calc R U P J 1
C14S C -0.1034(12) 0.5687(8) 0.286(3) 0.090(9) Uani 0.6667 1 d DG U P J 1
H14S H -0.1150 0.5258 0.2733 0.108 Uiso 0.6667 1 calc R U P J 1
C15S C -0.0449(11) 0.6168(11) 0.248(3) 0.077(8) Uani 0.6667 1 d DG U P J 1
H15S H -0.0165 0.6069 0.2097 0.092 Uiso 0.6667 1 calc R U P J 1
C16S C -0.0280(9) 0.6796(9) 0.267(3) 0.079(8) Uani 0.6667 1 d DG U P J 1
H16S H 0.0120 0.7125 0.2409 0.095 Uiso 0.6667 1 calc R U P J 1
Cl1A Cl -0.1312(18) 0.7393(14) 0.340(3) 0.115(11) Uani 0.3333 1 d . U P K 2
Cl13 Cl 0.1968(8) 0.9525(10) 0.9473(14) 0.124(6) Uani 0.5 1 d D U P L 1
Cl14 Cl 0.1289(6) 0.8536(12) 0.744(2) 0.142(9) Uani 0.5 1 d D U P L 1
C21S C 0.2371(6) 0.9298(10) 0.8604(16) 0.042(6) Uani 0.5 1 d DG U P L 1
C22S C 0.2077(5) 0.8886(10) 0.7674(17) 0.040(6) Uani 0.5 1 d DG U P L 1
C23S C 0.2430(8) 0.8739(10) 0.6913(16) 0.036(5) Uani 0.5 1 d DG U P L 1
H23S H 0.2229 0.8457 0.6278 0.044 Uiso 0.5 1 calc R U P L 1
C24S C 0.3077(8) 0.9005(11) 0.7082(17) 0.034(5) Uani 0.5 1 d DG U P L 1
H24S H 0.3318 0.8905 0.6562 0.041 Uiso 0.5 1 calc R U P L 1
C25S C 0.3371(6) 0.9418(11) 0.801(2) 0.042(5) Uani 0.5 1 d DG U P L 1
H25S H 0.3813 0.9600 0.8128 0.051 Uiso 0.5 1 calc R U P L 1
C26S C 0.3018(7) 0.9565(10) 0.8774(18) 0.043(6) Uani 0.5 1 d DG U P L 1
H26S H 0.3219 0.9847 0.9409 0.051 Uiso 0.5 1 calc R U P L 1
Cl15 Cl 0.2001(10) 0.9669(9) 0.696(2) 0.108(7) Uani 0.5 1 d D U P M 2
Cl16 Cl 0.1600(7) 0.8315(7) 0.5981(15) 0.071(4) Uani 0.5 1 d D U P M 2
C41S C 0.2446(9) 0.9337(8) 0.720(2) 0.040(6) Uani 0.5 1 d DG U P M 2
C42S C 0.2283(9) 0.8751(8) 0.673(2) 0.035(5) Uani 0.5 1 d DG U P M 2
C43S C 0.2651(10) 0.8476(9) 0.697(3) 0.039(6) Uani 0.5 1 d DG U P M 2
H43S H 0.2539 0.8076 0.6642 0.046 Uiso 0.5 1 calc R U P M 2
C44S C 0.3181(10) 0.8788(11) 0.768(3) 0.047(7) Uani 0.5 1 d DG U P M 2
H44S H 0.3432 0.8600 0.7842 0.056 Uiso 0.5 1 calc R U P M 2
C45S C 0.3344(9) 0.9374(11) 0.815(2) 0.045(5) Uani 0.5 1 d DG U P M 2
H45S H 0.3707 0.9587 0.8641 0.054 Uiso 0.5 1 calc R U P M 2
C46S C 0.2977(9) 0.9648(8) 0.792(2) 0.037(6) Uani 0.5 1 d DG U P M 2
H46S H 0.3088 1.0049 0.8241 0.045 Uiso 0.5 1 calc R U P M 2

loop_
_atom_site_aniso_label
_atom_site_aniso_U_11
_atom_site_aniso_U_22
_atom_site_aniso_U_33
_atom_site_aniso_U_23
_atom_site_aniso_U_13
_atom_site_aniso_U_12
Co1 0.0222(17) 0.0194(17) 0.051(2) -0.0022(17) -0.0018(16) 0.0070(14)
Cl1 0.033(4) 0.050(5) 0.074(4) 0.023(4) 0.015(4) 0.008(4)
Cl2 0.039(4) 0.058(5) 0.077(4) -0.033(4) -0.022(4) 0.022(4)
C11 0.021(4) 0.021(4) 0.019(9) 0.002(8) 0.005(7) 0.010(3)
C12 0.021(4) 0.021(4) 0.030(10) -0.004(8) -0.002(8) 0.009(3)
N11 0.020(4) 0.023(3) 0.041(8) 0.000(4) -0.004(7) 0.011(3)
N12 0.025(3) 0.021(4) 0.035(8) -0.007(7) 0.002(4) 0.012(3)
C13 0.022(5) 0.027(6) 0.027(9) -0.004(8) -0.006(8) 0.013(5)
C14 0.031(6) 0.027(4) 0.033(10) -0.001(7) 0.000(8) 0.018(5)
C15 0.022(5) 0.027(9) 0.055(11) -0.004(8) -0.007(8) 0.013(5)
C16 0.020(8) 0.023(4) 0.035(9) 0.012(7) 0.007(7) 0.014(5)
N13 0.018(5) 0.044(11) 0.124(19) -0.034(12) 0.000(10) 0.020(6)
N14 0.020 0.024 0.034 0.012 0.007 0.016
C41 0.039(5) 0.039(5) 0.042(13) 0.000 0.000 0.020(3)
C42 0.036(6) 0.047(9) 0.025(9) -0.001(7) -0.008(7) 0.018(6)
C43 0.054(7) 0.058(10) 0.053(12) 0.003(8) -0.003(9) 0.034(7)
C44 0.063(7) 0.060(9) 0.060(12) -0.004(8) -0.002(9) 0.044(7)
C45 0.056(7) 0.068(9) 0.042(11) -0.017(8) -0.005(8) 0.035(6)
C46 0.047(6) 0.049(9) 0.053(11) -0.010(7) 0.015(9) 0.022(7)
C47 0.047(6) 0.053(9) 0.043(11) 0.000(8) 0.012(8) 0.023(6)
N41 0.068(7) 0.095(11) 0.081(12) -0.013(9) 0.010(9) 0.056(7)
C48 0.092(17) 0.116(15) 0.09(2) -0.015(15) -0.009(15) 0.077(14)
C49 0.058(10) 0.091(15) 0.12(2) -0.026(14) 0.009(15) 0.036(11)
C51 0.041(5) 0.041(5) 0.029(13) 0.000 0.000 0.020(2)
C52 0.038(6) 0.037(8) 0.031(10) -0.009(7) -0.002(7) 0.017(6)
C53 0.043(6) 0.043(8) 0.036(10) -0.009(7) -0.001(8) 0.024(6)
C54 0.049(6) 0.059(9) 0.032(10) -0.007(7) -0.001(8) 0.034(6)
C55 0.046(6) 0.063(9) 0.050(12) -0.012(8) 0.006(8) 0.029(6)
C56 0.045(6) 0.045(8) 0.033(10) -0.015(7) 0.014(8) 0.019(7)
C57 0.041(6) 0.038(8) 0.040(10) -0.010(7) -0.002(7) 0.012(6)
N51 0.048(6) 0.087(11) 0.056(11) -0.014(8) 0.002(8) 0.036(7)
C58 0.070(16) 0.155(19) 0.047(16) 0.012(14) 0.005(13) 0.073(15)
C59 0.040(9) 0.122(18) 0.09(2) 0.005(15) -0.005(14) 0.018(11)
Co2 0.0230(17) 0.0236(18) 0.046(2) 0.0016(16) 0.0021(16) 0.0090(14)
Cl3 0.048(5) 0.044(4) 0.065(4) -0.020(4) -0.019(4) 0.016(4)
Cl4 0.044(5) 0.055(5) 0.064(4) 0.028(4) 0.012(4) 0.016(4)
C21 0.021(4) 0.024(4) 0.028(9) 0.002(8) -0.012(7) 0.012(3)
C22 0.021(4) 0.021(4) 0.021(9) -0.001(8) 0.001(8) 0.011(3)
N21 0.023(4) 0.025(3) 0.037(8) 0.001(4) 0.009(7) 0.013(3)
N22 0.025(3) 0.023(4) 0.041(8) -0.010(7) 0.002(4) 0.012(3)
C23 0.026(5) 0.030(6) 0.034(10) 0.005(9) 0.004(8) 0.017(5)
C24 0.024(5) 0.017(5) 0.021(8) 0.003(7) 0.001(8) 0.009(5)
C25 0.027(5) 0.027(9) 0.056(11) -0.005(9) 0.002(8) 0.018(6)
C26 0.042(11) 0.021(5) 0.052(12) -0.003(8) 0.004(9) 0.015(6)
N23 0.030(6) 0.017(8) 0.087(15) 0.019(9) 0.012(10) 0.012(7)
N24 0.081(12) 0.031(6) 0.095(15) -0.030(10) -0.021(11) 0.031(8)
C61 0.047(5) 0.047(5) 0.031(13) 0.000 0.000 0.023(3)
C62 0.049(9) 0.047(7) 0.042(11) 0.003(8) 0.001(8) 0.024(7)
C63 0.052(9) 0.047(7) 0.032(10) 0.002(8) -0.001(8) 0.029(7)
C64 0.060(9) 0.050(7) 0.054(11) 0.002(9) -0.001(8) 0.033(7)
C65 0.062(9) 0.058(7) 0.030(10) 0.007(8) 0.010(7) 0.041(7)
C66 0.047(9) 0.066(8) 0.053(12) 0.000(9) 0.011(8) 0.035(7)
C67 0.040(8) 0.049(7) 0.045(11) 0.009(8) 0.007(7) 0.020(7)
N61 0.088(10) 0.065(8) 0.054(11) 0.013(8) 0.010(8) 0.055(8)
C68 0.104(16) 0.062(11) 0.085(19) 0.002(13) 0.008(13) 0.057(12)
C69 0.060(11) 0.068(14) 0.078(16) 0.037(12) 0.039(9) 0.047(10)
C71 0.052(6) 0.052(6) 0.039(14) 0.000 0.000 0.026(3)
C72 0.050(9) 0.051(7) 0.046(11) 0.004(8) 0.010(8) 0.024(7)
C73 0.044(8) 0.051(7) 0.038(10) 0.006(8) 0.015(7) 0.023(6)
C74 0.056(8) 0.048(7) 0.039(10) 0.005(8) 0.015(7) 0.024(7)
C75 0.062(9) 0.041(7) 0.046(11) 0.014(8) 0.015(8) 0.026(6)
C76 0.055(9) 0.052(7) 0.040(10) 0.005(8) 0.016(7) 0.028(6)
C77 0.051(8) 0.042(7) 0.033(10) 0.013(8) 0.010(7) 0.019(6)
N71 0.065(9) 0.059(7) 0.067(11) 0.001(8) 0.024(7) 0.039(7)
C78 0.072(11) 0.041(8) 0.082(16) 0.011(9) 0.030(10) 0.037(8)
C79 0.074(12) 0.089(17) 0.078(16) 0.004(13) 0.027(11) 0.059(11)
C81 0.067(6) 0.067(6) 0.072(15) 0.000 0.000 0.034(3)
C82 0.056(9) 0.066(6) 0.056(12) 0.011(9) 0.001(9) 0.034(5)
C83 0.053(8) 0.073(6) 0.097(14) 0.007(10) 0.007(9) 0.032(6)
C84 0.073(10) 0.067(6) 0.091(14) -0.011(9) 0.012(10) 0.028(7)
C85 0.075(9) 0.080(7) 0.085(13) -0.011(10) 0.004(9) 0.039(6)
C86 0.057(8) 0.077(7) 0.069(12) -0.028(9) -0.021(8) 0.038(6)
C87 0.054(9) 0.079(7) 0.042(11) 0.015(9) -0.004(8) 0.040(7)
N81 0.094(10) 0.081(7) 0.127(14) -0.005(10) 0.025(10) 0.045(7)
C88 0.092(15) 0.097(11) 0.15(3) -0.021(17) 0.025(17) 0.021(12)
C89 0.112(17) 0.100(17) 0.18(3) -0.094(17) 0.021(17) 0.052(14)
C91 0.044(5) 0.044(5) 0.050(13) 0.000 0.000 0.022(2)
C92 0.044(7) 0.027(8) 0.056(11) 0.005(7) 0.006(7) 0.016(6)
C93 0.031(6) 0.044(8) 0.056(10) -0.011(7) 0.007(7) 0.013(6)
C94 0.050(7) 0.032(7) 0.078(11) 0.006(7) -0.007(7) 0.024(6)
C95 0.048(7) 0.037(8) 0.088(12) -0.005(7) -0.006(7) 0.028(6)
C96 0.056(8) 0.071(11) 0.081(13) -0.022(8) -0.009(8) 0.041(8)
C97 0.051(7) 0.017(7) 0.044(10) 0.004(6) 0.004(7) 0.019(6)
N91 0.054(7) 0.063(8) 0.091(11) -0.022(8) -0.018(7) 0.041(7)
C98 0.066(13) 0.067(11) 0.12(2) -0.025(11) -0.025(12) 0.054(10)
C99 0.066(11) 0.065(14) 0.155(18) -0.015(12) -0.052(12) 0.027(10)
C1 0.038(4) 0.038(4) 0.053(11) 0.000 0.000 0.0192(19)
C2 0.043(7) 0.038(4) 0.079(11) -0.003(7) 0.008(7) 0.019(5)
C3 0.030(7) 0.034(4) 0.072(11) -0.009(7) -0.005(7) 0.013(5)
C4 0.055(8) 0.036(4) 0.063(10) -0.007(7) 0.009(7) 0.021(5)
C5 0.055(8) 0.040(5) 0.069(10) 0.001(7) 0.011(7) 0.026(5)
C6 0.054(8) 0.041(5) 0.069(11) 0.011(7) 0.009(7) 0.029(6)
C7 0.049(8) 0.038(5) 0.069(12) -0.008(8) 0.011(8) 0.019(5)
N1 0.036(6) 0.039(5) 0.098(11) 0.012(7) -0.002(7) 0.025(5)
C8 0.044(9) 0.044(8) 0.112(17) 0.008(11) 0.012(10) 0.025(6)
C9 0.057(11) 0.043(10) 0.14(2) 0.018(12) 0.033(12) 0.031(9)
Cl11 0.194(16) 0.050(6) 0.130(13) 0.015(8) 0.045(12) 0.045(7)
Cl12 0.112(11) 0.162(14) 0.173(15) 0.054(11) 0.051(10) 0.106(11)
C11S 0.079(11) 0.054(7) 0.066(14) 0.004(9) 0.009(10) 0.027(6)
C12S 0.050(9) 0.073(6) 0.071(14) -0.001(10) -0.012(9) 0.024(6)
C13S 0.064(11) 0.062(6) 0.061(14) 0.026(10) -0.007(9) 0.019(7)
C14S 0.112(13) 0.074(9) 0.085(16) 0.008(10) -0.002(11) 0.048(8)
C15S 0.079(12) 0.098(10) 0.071(15) -0.014(11) -0.011(10) 0.057(9)
C16S 0.065(11) 0.084(8) 0.084(15) 0.001(10) 0.004(10) 0.034(8)
Cl1A 0.17(2) 0.073(13) 0.13(2) -0.025(13) -0.017(16) 0.079(14)
Cl13 0.161(11) 0.215(15) 0.085(9) -0.034(9) 0.004(8) 0.160(12)
Cl14 0.038(6) 0.22(2) 0.143(16) -0.011(14) -0.022(8) 0.044(9)
C21S 0.058(7) 0.048(12) 0.041(10) 0.002(8) 0.004(7) 0.041(9)
C22S 0.031(6) 0.039(12) 0.049(11) 0.006(8) -0.001(7) 0.017(8)
C23S 0.048(6) 0.023(9) 0.037(9) -0.003(7) -0.007(6) 0.016(7)
C24S 0.048(7) 0.037(11) 0.036(10) 0.015(8) 0.006(8) 0.034(9)
C25S 0.027(7) 0.045(10) 0.042(9) 0.016(8) 0.001(6) 0.008(7)
C26S 0.057(7) 0.032(12) 0.036(11) 0.000(8) -0.011(7) 0.020(9)
Cl15 0.159(14) 0.121(12) 0.121(14) -0.032(11) -0.037(12) 0.127(12)
Cl16 0.042(7) 0.089(10) 0.084(9) -0.042(8) -0.016(6) 0.033(7)
C41S 0.047(11) 0.028(9) 0.052(13) 0.000(8) 0.003(9) 0.023(8)
C42S 0.038(8) 0.027(8) 0.042(10) -0.002(7) 0.000(7) 0.018(6)
C43S 0.048(11) 0.035(10) 0.042(13) 0.004(9) 0.005(9) 0.028(8)
C44S 0.040(11) 0.061(11) 0.047(13) 0.004(10) 0.007(8) 0.032(9)
C45S 0.031(8) 0.043(9) 0.042(10) 0.010(8) 0.005(8) 0.004(6)
C46S 0.041(10) 0.021(9) 0.031(12) 0.006(8) 0.017(8) 0.002(7)

loop_
_atom_type_symbol
_atom_type_description
_atom_type_scat_dispersion_real
_atom_type_scat_dispersion_imag
_atom_type_scat_source
C C 0.0033 0.0016 'International Tables Vol C Tables 4.2.6.8 and 6.1.1.4'
H H 0.0000 0.0000 'International Tables Vol C Tables 4.2.6.8 and 6.1.1.4'
N N 0.0061 0.0033 'International Tables Vol C Tables 4.2.6.8 and 6.1.1.4'
Cl Cl 0.1484 0.1585 'International Tables Vol C Tables 4.2.6.8 and 6.1.1.4'
Co Co 0.3494 0.9721 'International Tables Vol C Tables 4.2.6.8 and 6.1.1.4'

loop_
_geom_angle_atom_site_label_1
_geom_angle_atom_site_label_2
_geom_angle_atom_site_label_3
_geom_angle
_geom_angle_site_symmetry_1
_geom_angle_site_symmetry_3
_geom_angle_publ_flag
N11 Co1 N12 82.4(8) . . ?
N11 Co1 Cl2 113.6(7) . . ?
N12 Co1 Cl2 112.3(7) . . ?
N11 Co1 Cl1 112.8(7) . . ?
N12 Co1 Cl1 115.0(7) . . ?
Cl2 Co1 Cl1 116.2(4) . . ?
N11 C11 C12 122(2) . 3_665 ?
N11 C11 C12 117(2) . . ?
C12 C11 C12 119(3) 3_665 . ?
C11 C12 C11 118(3) 2_655 . ?
C11 C12 N12 124(2) 2_655 . ?
C11 C12 N12 116(2) . . ?
C11 N11 C13 114.5(19) . . ?
C11 N11 Co1 112.9(15) . . ?
C13 N11 Co1 132.5(16) . . ?
C14 N12 C12 114(2) . . ?
C14 N12 Co1 135.0(17) . . ?
C12 N12 Co1 111.1(15) . . ?
C15 C13 N11 117(2) . . ?
C15 C13 C14 120(2) . 3_665 ?
N11 C13 C14 123(2) . 3_665 ?
C16 C14 N12 118(2) . . ?
C16 C14 C13 121(2) . 2_655 ?
N12 C14 C13 120(2) . 2_655 ?
N13 C15 C13 177(3) . . ?
N14 C16 C14 176(3) . . ?
C42 C41 C42 119.998(11) 2_655 . ?
C42 C41 C42 120.006(10) 2_655 3_665 ?
C42 C41 C42 119.996(6) . 3_665 ?
C43 C42 C47 115.3(6) . . ?
C43 C42 C41 122.6(6) . . ?
C47 C42 C41 122.0(6) . . ?
C44 C43 C42 124.1(7) . . ?
C44 C43 H43 117.9 . . ?
C42 C43 H43 117.9 . . ?
C43 C44 C45 118.6(7) . . ?
C43 C44 H44 120.7 . . ?
C45 C44 H44 120.7 . . ?
N41 C45 C44 119.6(7) . . ?
N41 C45 C46 122.4(7) . . ?
C44 C45 C46 118.0(6) . . ?
C47 C46 C45 120.4(7) . . ?
C47 C46 H46 119.8 . . ?
C45 C46 H46 119.8 . . ?
C46 C47 C42 123.3(7) . . ?
C46 C47 H47 118.4 . . ?
C42 C47 H47 118.4 . . ?
C45 N41 C49 119.0(8) . . ?
C45 N41 C48 120.1(8) . . ?
C49 N41 C48 119.4(7) . . ?
N41 C48 H48A 109.5 . . ?
N41 C48 H48B 109.5 . . ?
H48A C48 H48B 109.5 . . ?
N41 C48 H48C 109.5 . . ?
H48A C48 H48C 109.5 . . ?
H48B C48 H48C 109.5 . . ?
N41 C49 H49A 109.5 . . ?
N41 C49 H49B 109.5 . . ?
H49A C49 H49B 109.5 . . ?
N41 C49 H49C 109.5 . . ?
H49A C49 H49C 109.5 . . ?
H49B C49 H49C 109.5 . . ?
C52 C51 C52 119.99(6) 3_665 2_655 ?
C52 C51 C52 119.99(5) 3_665 . ?
C52 C51 C52 119.99(5) 2_655 . ?
C53 C52 C57 114.9(6) . . ?
C53 C52 C51 122.5(6) . . ?
C57 C52 C51 122.4(7) . . ?
C54 C53 C52 124.1(7) . . ?
C54 C53 H53 117.9 . . ?
C52 C53 H53 117.9 . . ?
C53 C54 C55 118.8(7) . . ?
C53 C54 H54 120.6 . . ?
C55 C54 H54 120.6 . . ?
N51 C55 C54 120.3(7) . . ?
N51 C55 C56 121.7(7) . . ?
C54 C55 C56 117.8(6) . . ?
C57 C56 C55 120.3(7) . . ?
C57 C56 H56 119.8 . . ?
C55 C56 H56 119.8 . . ?
C56 C57 C52 123.6(7) . . ?
C56 C57 H57 118.2 . . ?
C52 C57 H57 118.2 . . ?
C55 N51 C58 121.1(7) . . ?
C55 N51 C59 118.8(7) . . ?
C58 N51 C59 119.5(7) . . ?
N51 C58 H58A 109.5 . . ?
N51 C58 H58B 109.5 . . ?
H58A C58 H58B 109.5 . . ?
N51 C58 H58C 109.5 . . ?
H58A C58 H58C 109.5 . . ?
H58B C58 H58C 109.5 . . ?
N51 C59 H59A 109.5 . . ?
N51 C59 H59B 109.5 . . ?
H59A C59 H59B 109.5 . . ?
N51 C59 H59C 109.5 . . ?
H59A C59 H59C 109.5 . . ?
H59B C59 H59C 109.5 . . ?
N21 Co2 N22 82.5(8) . . ?
N21 Co2 Cl3 112.8(7) . . ?
N22 Co2 Cl3 114.2(7) . . ?
N21 Co2 Cl4 112.2(7) . . ?
N22 Co2 Cl4 115.1(8) . . ?
Cl3 Co2 Cl4 115.6(3) . . ?
N21 C21 C22 124(2) . 3_565 ?
N21 C21 C22 117(2) . . ?
C22 C21 C22 120(2) 3_565 . ?
N22 C22 C21 121(2) . 2_665 ?
N22 C22 C21 119(2) . . ?
C21 C22 C21 120(2) 2_665 . ?
C23 N21 C21 113(2) . . ?
C23 N21 Co2 136.2(18) . . ?
C21 N21 Co2 111.0(15) . . ?
C22 N22 C24 115(2) . . ?
C22 N22 Co2 110.8(16) . . ?
C24 N22 Co2 133.3(17) . . ?
N21 C23 C24 122(2) . 3_565 ?
N21 C23 C25 118(2) . . ?
C24 C23 C25 120(2) 3_565 . ?
N22 C24 C23 125(2) . 2_665 ?
N22 C24 C26 118(2) . . ?
C23 C24 C26 116(2) 2_665 . ?
N23 C25 C23 168(3) . . ?
N24 C26 C24 178(3) . . ?
C62 C61 C62 120.00(3) 3_565 2_665 ?
C62 C61 C62 120.00(3) 3_565 . ?
C62 C61 C62 120.00(4) 2_665 . ?
C63 C62 C67 114.9(6) . . ?
C63 C62 C61 122.5(7) . . ?
C67 C62 C61 122.5(6) . . ?
C64 C63 C62 124.3(7) . . ?
C64 C63 H63 117.9 . . ?
C62 C63 H63 117.9 . . ?
C63 C64 C65 118.7(7) . . ?
C63 C64 H64 120.6 . . ?
C65 C64 H64 120.6 . . ?
N61 C65 C64 120.3(7) . . ?
N61 C65 C66 121.9(7) . . ?
C64 C65 C66 117.9(6) . . ?
C67 C66 C65 120.4(7) . . ?
C67 C66 H66 119.8 . . ?
C65 C66 H66 119.8 . . ?
C66 C67 C62 123.7(7) . . ?
C66 C67 H67 118.2 . . ?
C62 C67 H67 118.2 . . ?
C65 N61 C68 121.2(7) . . ?
C65 N61 C69 119.0(7) . . ?
C68 N61 C69 119.6(7) . . ?
N61 C68 H68A 109.5 . . ?
N61 C68 H68B 109.5 . . ?
H68A C68 H68B 109.5 . . ?
N61 C68 H68C 109.5 . . ?
H68A C68 H68C 109.5 . . ?
H68B C68 H68C 109.5 . . ?
N61 C69 H69A 109.5 . . ?
N61 C69 H69B 109.5 . . ?
H69A C69 H69B 109.5 . . ?
N61 C69 H69C 109.5 . . ?
H69A C69 H69C 109.5 . . ?
H69B C69 H69C 109.5 . . ?
C72 C71 C72 119.93(17) 3_565 2_665 ?
C72 C71 C72 119.92(19) 3_565 . ?
C72 C71 C72 119.92(17) 2_665 . ?
C73 C72 C77 115.1(6) . . ?
C73 C72 C71 122.5(7) . . ?
C77 C72 C71 122.0(6) . . ?
C74 C73 C72 124.4(7) . . ?
C74 C73 H73 117.8 . . ?
C72 C73 H73 117.8 . . ?
C73 C74 C75 118.6(7) . . ?
C73 C74 H74 120.7 . . ?
C75 C74 H74 120.7 . . ?
N71 C75 C74 119.7(7) . . ?
N71 C75 C76 122.4(7) . . ?
C74 C75 C76 117.9(6) . . ?
C77 C76 C75 120.5(7) . . ?
C77 C76 H76 119.7 . . ?
C75 C76 H76 119.7 . . ?
C76 C77 C72 123.4(7) . . ?
C76 C77 H77 118.3 . . ?
C72 C77 H77 118.3 . . ?
C75 N71 C79 119.5(7) . . ?
C75 N71 C78 120.6(7) . . ?
C79 N71 C78 119.8(7) . . ?
N71 C78 H78A 109.5 . . ?
N71 C78 H78B 109.5 . . ?
H78A C78 H78B 109.5 . . ?
N71 C78 H78C 109.5 . . ?
H78A C78 H78C 109.5 . . ?
H78B C78 H78C 109.5 . . ?
N71 C79 H79A 109.5 . . ?
N71 C79 H79B 109.5 . . ?
H79A C79 H79B 109.5 . . ?
N71 C79 H79C 109.5 . . ?
H79A C79 H79C 109.5 . . ?
H79B C79 H79C 109.5 . . ?
C82 C81 C82 119.6(5) 2_675 3_465 ?
C82 C81 C82 119.6(5) 2_675 . ?
C82 C81 C82 119.6(5) 3_465 . ?
C83 C82 C87 115.4(7) . . ?
C83 C82 C81 122.0(7) . . ?
C87 C82 C81 122.4(7) . . ?
C84 C83 C82 123.5(8) . . ?
C84 C83 H83 118.3 . . ?
C82 C83 H83 118.3 . . ?
C83 C84 C85 118.0(7) . . ?
C83 C84 H84 121.0 . . ?
C85 C84 H84 121.0 . . ?
N81 C85 C84 119.4(7) . . ?
N81 C85 C86 122.0(7) . . ?
C84 C85 C86 118.3(7) . . ?
C87 C86 C85 119.6(8) . . ?
C87 C86 H86 120.2 . . ?
C85 C86 H86 120.2 . . ?
C86 C87 C82 122.8(7) . . ?
C86 C87 H87 118.6 . . ?
C82 C87 H87 118.6 . . ?
C85 N81 C88 120.0(8) . . ?
C85 N81 C89 117.5(8) . . ?
C88 N81 C89 119.8(8) . . ?
N81 C88 H88A 109.5 . . ?
N81 C88 H88B 109.5 . . ?
H88A C88 H88B 109.5 . . ?
N81 C88 H88C 109.5 . . ?
H88A C88 H88C 109.5 . . ?
H88B C88 H88C 109.5 . . ?
N81 C89 H89A 109.5 . . ?
N81 C89 H89B 109.5 . . ?
H89A C89 H89B 109.5 . . ?
N81 C89 H89C 109.5 . . ?
H89A C89 H89C 109.5 . . ?
H89B C89 H89C 109.5 . . ?
C92 C91 C92 119.8(2) 3_465 2_675 ?
C92 C91 C92 119.8(2) 3_465 . ?
C92 C91 C92 119.8(3) 2_675 . ?
C93 C92 C97 115.4(6) . . ?
C93 C92 C91 122.2(7) . . ?
C97 C92 C91 122.4(6) . . ?
C94 C93 C92 124.0(7) . . ?
C94 C93 H93 118.0 . . ?
C92 C93 H93 118.0 . . ?
C93 C94 C95 118.2(7) . . ?
C93 C94 H94 120.9 . . ?
C95 C94 H94 120.9 . . ?
N91 C95 C94 119.8(7) . . ?
N91 C95 C96 121.4(7) . . ?
C94 C95 C96 118.0(7) . . ?
C97 C96 C95 119.5(8) . . ?
C97 C96 H96 120.3 . . ?
C95 C96 H96 120.3 . . ?
C96 C97 C92 123.2(7) . . ?
C96 C97 H97 118.4 . . ?
C92 C97 H97 118.4 . . ?
C95 N91 C98 120.4(8) . . ?
C95 N91 C99 117.0(8) . . ?
C98 N91 C99 119.9(8) . . ?
N91 C98 H98A 109.5 . . ?
N91 C98 H98B 109.5 . . ?
H98A C98 H98B 109.5 . . ?
N91 C98 H98C 109.5 . . ?
H98A C98 H98C 109.5 . . ?
H98B C98 H98C 109.5 . . ?
N91 C99 H99A 109.5 . . ?
N91 C99 H99B 109.5 . . ?
H99A C99 H99B 109.5 . . ?
N91 C99 H99C 109.5 . . ?
H99A C99 H99C 109.5 . . ?
H99B C99 H99C 109.5 . . ?
C2 C1 C2 119.98(10) . 2_675 ?
C2 C1 C2 119.98(10) . 3_465 ?
C2 C1 C2 119.98(10) 2_675 3_465 ?
C3 C2 C7 115.4(6) . . ?
C3 C2 C1 122.0(7) . . ?
C7 C2 C1 122.3(7) . . ?
C4 C3 C2 123.7(7) . . ?
C4 C3 H3 118.2 . . ?
C2 C3 H3 118.2 . . ?
C3 C4 C5 118.9(7) . . ?
C3 C4 H4 120.6 . . ?
C5 C4 H4 120.6 . . ?
N1 C5 C4 119.6(7) . . ?
N1 C5 C6 122.4(7) . . ?
C4 C5 C6 118.0(6) . . ?
C7 C6 C5 120.2(7) . . ?
C7 C6 H6 119.9 . . ?
C5 C6 H6 119.9 . . ?
C6 C7 C2 123.1(7) . . ?
C6 C7 H7 118.5 . . ?
C2 C7 H7 118.5 . . ?
C5 N1 C8 121.0(7) . . ?
C5 N1 C9 118.9(7) . . ?
C8 N1 C9 120.0(7) . . ?
N1 C8 H8A 109.5 . . ?
N1 C8 H8B 109.5 . . ?
H8A C8 H8B 109.5 . . ?
N1 C8 H8C 109.5 . . ?
H8A C8 H8C 109.5 . . ?
H8B C8 H8C 109.5 . . ?
N1 C9 H9A 109.5 . . ?
N1 C9 H9B 109.5 . . ?
H9A C9 H9B 109.5 . . ?
N1 C9 H9C 109.5 . . ?
H9A C9 H9C 109.5 . . ?
H9B C9 H9C 109.5 . . ?
C12S C11S C16S 120.0 . . ?
C12S C11S Cl11 120.7(7) . . ?
C16S C11S Cl11 118.8(8) . . ?
C11S C12S C13S 120.0 . . ?
C11S C12S Cl12 121.8(8) . . ?
C13S C12S Cl12 117.8(8) . . ?
C12S C13S C14S 120.0 . . ?
C12S C13S H13S 120.0 . . ?
C14S C13S H13S 120.0 . . ?
C15S C14S C13S 120.0 . . ?
C15S C14S H14S 120.0 . . ?
C13S C14S H14S 120.0 . . ?
C14S C15S C16S 120.0 . . ?
C14S C15S H15S 120.0 . . ?
C16S C15S H15S 120.0 . . ?
C15S C16S C11S 120.0 . . ?
C15S C16S H16S 120.0 . . ?
C11S C16S H16S 120.0 . . ?
C22S C21S C26S 120.0 . . ?
C22S C21S Cl13 120.9(8) . . ?
C26S C21S Cl13 118.9(8) . . ?
C21S C22S C23S 120.0 . . ?
C21S C22S Cl14 122.1(8) . . ?
C23S C22S Cl14 117.9(8) . . ?
C22S C23S C24S 120.0 . . ?
C22S C23S H23S 120.0 . . ?
C24S C23S H23S 120.0 . . ?
C25S C24S C23S 120.0 . . ?
C25S C24S H24S 120.0 . . ?
C23S C24S H24S 120.0 . . ?
C26S C25S C24S 120.0 . . ?
C26S C25S H25S 120.0 . . ?
C24S C25S H25S 120.0 . . ?
C25S C26S C21S 120.0 . . ?
C25S C26S H26S 120.0 . . ?
C21S C26S H26S 120.0 . . ?
C42S C41S C46S 120.0 . . ?
C42S C41S Cl15 121.0(8) . . ?
C46S C41S Cl15 119.0(8) . . ?
C41S C42S C43S 120.0 . . ?
C41S C42S Cl16 121.9(8) . . ?
C43S C42S Cl16 117.8(8) . . ?
C44S C43S C42S 120.0 . . ?
C44S C43S H43S 120.0 . . ?
C42S C43S H43S 120.0 . . ?
C43S C44S C45S 120.0 . . ?
C43S C44S H44S 120.0 . . ?
C45S C44S H44S 120.0 . . ?
C46S C45S C44S 120.0 . . ?
C46S C45S H45S 120.0 . . ?
C44S C45S H45S 120.0 . . ?
C45S C46S C41S 120.0 . . ?
C45S C46S H46S 120.0 . . ?
C41S C46S H46S 120.0 . . ?

loop_
_geom_bond_atom_site_label_1
_geom_bond_atom_site_label_2
_geom_bond_distance
_geom_bond_site_symmetry_2
_geom_bond_publ_flag
Co1 N11 2.005(19) . ?
Co1 N12 2.02(2) . ?
Co1 Cl2 2.198(9) . ?
Co1 Cl1 2.199(10) . ?
C11 N11 1.37(3) . ?
C11 C12 1.39(3) 3_665 ?
C11 C12 1.40(3) . ?
C12 C11 1.39(3) 2_655 ?
C12 N12 1.41(3) . ?
N11 C13 1.41(3) . ?
N12 C14 1.38(3) . ?
C13 C15 1.38(3) . ?
C13 C14 1.43(4) 3_665 ?
C14 C16 1.34(3) . ?
C14 C13 1.43(4) 2_655 ?
C15 N13 1.21(3) . ?
C16 N14 1.18(3) . ?
C41 C42 1.458(6) 2_655 ?
C41 C42 1.458(6) . ?
C41 C42 1.458(6) 3_665 ?
C42 C43 1.382(8) . ?
C42 C47 1.428(9) . ?
C43 C44 1.376(9) . ?
C43 H43 0.9500 . ?
C44 C45 1.419(9) . ?
C44 H44 0.9500 . ?
C45 N41 1.359(8) . ?
C45 C46 1.428(9) . ?
C46 C47 1.326(8) . ?
C46 H46 0.9500 . ?
C47 H47 0.9500 . ?
N41 C49 1.459(10) . ?
N41 C48 1.461(10) . ?
C48 H48A 0.9800 . ?
C48 H48B 0.9800 . ?
C48 H48C 0.9800 . ?
C49 H49A 0.9800 . ?
C49 H49B 0.9800 . ?
C49 H49C 0.9800 . ?
C51 C52 1.457(6) 3_665 ?
C51 C52 1.457(6) 2_655 ?
C51 C52 1.457(6) . ?
C52 C53 1.382(8) . ?
C52 C57 1.428(9) . ?
C53 C54 1.379(9) . ?
C53 H53 0.9500 . ?
C54 C55 1.418(9) . ?
C54 H54 0.9500 . ?
C55 N51 1.358(8) . ?
C55 C56 1.430(9) . ?
C56 C57 1.325(8) . ?
C56 H56 0.9500 . ?
C57 H57 0.9500 . ?
N51 C58 1.457(10) . ?
N51 C59 1.461(10) . ?
C58 H58A 0.9800 . ?
C58 H58B 0.9800 . ?
C58 H58C 0.9800 . ?
C59 H59A 0.9800 . ?
C59 H59B 0.9800 . ?
C59 H59C 0.9800 . ?
Co2 N21 2.01(2) . ?
Co2 N22 2.06(2) . ?
Co2 Cl3 2.205(9) . ?
Co2 Cl4 2.249(9) . ?
C21 N21 1.39(3) . ?
C21 C22 1.41(3) 3_565 ?
C21 C22 1.42(3) . ?
C22 N22 1.32(3) . ?
C22 C21 1.41(3) 2_665 ?
N21 C23 1.34(3) . ?
N22 C24 1.34(3) . ?
C23 C24 1.37(3) 3_565 ?
C23 C25 1.50(3) . ?
C24 C23 1.37(4) 2_665 ?
C24 C26 1.54(3) . ?
C25 N23 1.10(3) . ?
C26 N24 1.15(3) . ?
C61 C62 1.456(6) 3_565 ?
C61 C62 1.456(6) 2_665 ?
C61 C62 1.456(6) . ?
C62 C63 1.382(9) . ?
C62 C67 1.428(9) . ?
C63 C64 1.378(9) . ?
C63 H63 0.9500 . ?
C64 C65 1.419(9) . ?
C64 H64 0.9500 . ?
C65 N61 1.359(8) . ?
C65 C66 1.429(9) . ?
C66 C67 1.325(8) . ?
C66 H66 0.9500 . ?
C67 H67 0.9500 . ?
N61 C68 1.456(10) . ?
N61 C69 1.460(10) . ?
C68 H68A 0.9800 . ?
C68 H68B 0.9800 . ?
C68 H68C 0.9800 . ?
C69 H69A 0.9800 . ?
C69 H69B 0.9800 . ?
C69 H69C 0.9800 . ?
C71 C72 1.458(6) 3_565 ?
C71 C72 1.458(6) 2_665 ?
C71 C72 1.458(6) . ?
C72 C73 1.382(9) . ?
C72 C77 1.428(9) . ?
C73 C74 1.375(9) . ?
C73 H73 0.9500 . ?
C74 C75 1.420(9) . ?
C74 H74 0.9500 . ?
C75 N71 1.358(8) . ?
C75 C76 1.428(9) . ?
C76 C77 1.326(8) . ?
C76 H76 0.9500 . ?
C77 H77 0.9500 . ?
N71 C79 1.458(10) . ?
N71 C78 1.458(10) . ?
C78 H78A 0.9800 . ?
C78 H78B 0.9800 . ?
C78 H78C 0.9800 . ?
C79 H79A 0.9800 . ?
C79 H79B 0.9800 . ?
C79 H79C 0.9800 . ?
C81 C82 1.454(6) 2_675 ?
C81 C82 1.454(6) 3_465 ?
C81 C82 1.454(6) . ?
C82 C83 1.383(9) . ?
C82 C87 1.429(9) . ?
C83 C84 1.376(9) . ?
C83 H83 0.9500 . ?
C84 C85 1.418(9) . ?
C84 H84 0.9500 . ?
C85 N81 1.360(8) . ?
C85 C86 1.430(10) . ?
C86 C87 1.325(9) . ?
C86 H86 0.9500 . ?
C87 H87 0.9500 . ?
N81 C88 1.458(10) . ?
N81 C89 1.462(10) . ?
C88 H88A 0.9800 . ?
C88 H88B 0.9800 . ?
C88 H88C 0.9800 . ?
C89 H89A 0.9800 . ?
C89 H89B 0.9800 . ?
C89 H89C 0.9800 . ?
C91 C92 1.456(6) 3_465 ?
C91 C92 1.456(6) 2_675 ?
C91 C92 1.456(6) . ?
C92 C93 1.383(9) . ?
C92 C97 1.428(9) . ?
C93 C94 1.376(9) . ?
C93 H93 0.9500 . ?
C94 C95 1.418(9) . ?
C94 H94 0.9500 . ?
C95 N91 1.361(8) . ?
C95 C96 1.432(10) . ?
C96 C97 1.325(9) . ?
C96 H96 0.9500 . ?
C97 H97 0.9500 . ?
N91 C98 1.457(10) . ?
N91 C99 1.465(10) . ?
C98 H98A 0.9800 . ?
C98 H98B 0.9800 . ?
C98 H98C 0.9800 . ?
C99 H99A 0.9800 . ?
C99 H99B 0.9800 . ?
C99 H99C 0.9800 . ?
C1 C2 1.454(6) . ?
C1 C2 1.454(6) 2_675 ?
C1 C2 1.454(6) 3_465 ?
C2 C3 1.384(9) . ?
C2 C7 1.428(9) . ?
C3 C4 1.374(9) . ?
C3 H3 0.9500 . ?
C4 C5 1.420(9) . ?
C4 H4 0.9500 . ?
C5 N1 1.358(8) . ?
C5 C6 1.429(10) . ?
C6 C7 1.325(9) . ?
C6 H6 0.9500 . ?
C7 H7 0.9500 . ?
N1 C8 1.456(10) . ?
N1 C9 1.459(10) . ?
C8 H8A 0.9800 . ?
C8 H8B 0.9800 . ?
C8 H8C 0.9800 . ?
C9 H9A 0.9800 . ?
C9 H9B 0.9800 . ?
C9 H9C 0.9800 . ?
Cl11 C11S 1.674(10) . ?
Cl12 C12S 1.694(10) . ?
C11S C12S 1.3900 . ?
C11S C16S 1.3900 . ?
C12S C13S 1.3900 . ?
C13S C14S 1.3900 . ?
C13S H13S 0.9500 . ?
C14S C15S 1.3900 . ?
C14S H14S 0.9500 . ?
C15S C16S 1.3900 . ?
C15S H15S 0.9500 . ?
C16S H16S 0.9500 . ?
Cl13 C21S 1.674(10) . ?
Cl14 C22S 1.693(10) . ?
C21S C22S 1.3900 . ?
C21S C26S 1.3900 . ?
C22S C23S 1.3900 . ?
C23S C24S 1.3900 . ?
C23S H23S 0.9500 . ?
C24S C25S 1.3900 . ?
C24S H24S 0.9500 . ?
C25S C26S 1.3900 . ?
C25S H25S 0.9500 . ?
C26S H26S 0.9500 . ?
Cl15 C41S 1.673(10) . ?
Cl16 C42S 1.694(10) . ?
C41S C42S 1.3900 . ?
C41S C46S 1.3900 . ?
C42S C43S 1.3900 . ?
C43S C44S 1.3900 . ?
C43S H43S 0.9500 . ?
C44S C45S 1.3900 . ?
C44S H44S 0.9500 . ?
C45S C46S 1.3900 . ?
C45S H45S 0.9500 . ?
C46S H46S 0.9500 . ?

loop_
_geom_torsion_atom_site_label_1
_geom_torsion_atom_site_label_2
_geom_torsion_atom_site_label_3
_geom_torsion_atom_site_label_4
_geom_torsion
_geom_torsion_site_symmetry_1
_geom_torsion_site_symmetry_2
_geom_torsion_site_symmetry_3
_geom_torsion_site_symmetry_4
_geom_torsion_publ_flag
N11 C11 C12 C11 172.8(17) . . . 2_655 ?
C12 C11 C12 C11 -23(5) 3_665 . . 2_655 ?
N11 C11 C12 N12 6(3) . . . . ?
C12 C11 C12 N12 170.9(17) 3_665 . . . ?
C12 C11 N11 C13 9(4) 3_665 . . . ?
C12 C11 N11 C13 173(2) . . . . ?
C12 C11 N11 Co1 -171(2) 3_665 . . . ?
C12 C11 N11 Co1 -7(3) . . . . ?
C11 C12 N12 C14 10(4) 2_655 . . . ?
C11 C12 N12 C14 176(2) . . . . ?
C11 C12 N12 Co1 -168(2) 2_655 . . . ?
C11 C12 N12 Co1 -2(3) . . . . ?
C11 N11 C13 C15 172(2) . . . . ?
Co1 N11 C13 C15 -8(4) . . . . ?
C11 N11 C13 C14 -14(4) . . . 3_665 ?
Co1 N11 C13 C14 166.7(18) . . . 3_665 ?
C12 N12 C14 C16 174(2) . . . . ?
Co1 N12 C14 C16 -8(4) . . . . ?
C12 N12 C14 C13 -15(3) . . . 2_655 ?
Co1 N12 C14 C13 163(2) . . . 2_655 ?
C42 C41 C42 C43 153(2) 2_655 . . . ?
C42 C41 C42 C43 -27(5) 3_665 . . . ?
C42 C41 C42 C47 -30(5) 2_655 . . . ?
C42 C41 C42 C47 150(2) 3_665 . . . ?
C47 C42 C43 C44 1(5) . . . . ?
C41 C42 C43 C44 178(3) . . . . ?
C42 C43 C44 C45 3(5) . . . . ?
C43 C44 C45 N41 176(3) . . . . ?
C43 C44 C45 C46 -5(5) . . . . ?
N41 C45 C46 C47 -179(3) . . . . ?
C44 C45 C46 C47 2(5) . . . . ?
C45 C46 C47 C42 3(5) . . . . ?
C43 C42 C47 C46 -4(5) . . . . ?
C41 C42 C47 C46 178(3) . . . . ?
C44 C45 N41 C49 176(3) . . . . ?
C46 C45 N41 C49 -3(4) . . . . ?
C44 C45 N41 C48 10(4) . . . . ?
C46 C45 N41 C48 -169(3) . . . . ?
C52 C51 C52 C53 -26(5) 3_665 . . . ?
C52 C51 C52 C53 152(2) 2_655 . . . ?
C52 C51 C52 C57 148.0(19) 3_665 . . . ?
C52 C51 C52 C57 -34(5) 2_655 . . . ?
C57 C52 C53 C54 5(4) . . . . ?
C51 C52 C53 C54 180(3) . . . . ?
C52 C53 C54 C55 0(4) . . . . ?
C53 C54 C55 N51 -179(3) . . . . ?
C53 C54 C55 C56 -5(4) . . . . ?
N51 C55 C56 C57 178(3) . . . . ?
C54 C55 C56 C57 4(4) . . . . ?
C55 C56 C57 C52 2(4) . . . . ?
C53 C52 C57 C56 -7(4) . . . . ?
C51 C52 C57 C56 179(3) . . . . ?
C54 C55 N51 C58 -9(4) . . . . ?
C56 C55 N51 C58 177(3) . . . . ?
C54 C55 N51 C59 -180(3) . . . . ?
C56 C55 N51 C59 6(4) . . . . ?
N21 C21 C22 N22 9(4) . . . . ?
C22 C21 C22 N22 -176.3(17) 3_565 . . . ?
N21 C21 C22 C21 -177.5(17) . . . 2_665 ?
C22 C21 C22 C21 -3(5) 3_565 . . 2_665 ?
C22 C21 N21 C23 4(4) 3_565 . . . ?
C22 C21 N21 C23 179(2) . . . . ?
C22 C21 N21 Co2 -179(2) 3_565 . . . ?
C22 C21 N21 Co2 -5(3) . . . . ?
C21 C22 N22 C24 8(4) 2_665 . . . ?
C21 C22 N22 C24 -179(2) . . . . ?
C21 C22 N22 Co2 178.6(19) 2_665 . . . ?
C21 C22 N22 Co2 -8(3) . . . . ?
C21 N21 C23 C24 2(4) . . . 3_565 ?
Co2 N21 C23 C24 -173.4(19) . . . 3_565 ?
C21 N21 C23 C25 178(2) . . . . ?
Co2 N21 C23 C25 3(4) . . . . ?
C22 N22 C24 C23 -2(4) . . . 2_665 ?
Co2 N22 C24 C23 -170(2) . . . 2_665 ?
C22 N22 C24 C26 -174(2) . . . . ?
Co2 N22 C24 C26 18(4) . . . . ?
N21 C23 C25 N23 100(13) . . . . ?
C24 C23 C25 N23 -84(14) 3_565 . . . ?
C62 C61 C62 C63 29(5) 3_565 . . . ?
C62 C61 C62 C63 -150(2) 2_665 . . . ?
C62 C61 C62 C67 -154(2) 3_565 . . . ?
C62 C61 C62 C67 27(5) 2_665 . . . ?
C67 C62 C63 C64 3(5) . . . . ?
C61 C62 C63 C64 -180(3) . . . . ?
C62 C63 C64 C65 -2(5) . . . . ?
C63 C64 C65 N61 -179(3) . . . . ?
C63 C64 C65 C66 0(4) . . . . ?
N61 C65 C66 C67 179(3) . . . . ?
C64 C65 C66 C67 0(4) . . . . ?
C65 C66 C67 C62 2(5) . . . . ?
C63 C62 C67 C66 -4(5) . . . . ?
C61 C62 C67 C66 180(3) . . . . ?
C64 C65 N61 C68 6(4) . . . . ?
C66 C65 N61 C68 -173(3) . . . . ?
C64 C65 N61 C69 -179(3) . . . . ?
C66 C65 N61 C69 2(4) . . . . ?
C72 C71 C72 C73 33(5) 3_565 . . . ?
C72 C71 C72 C73 -153(2) 2_665 . . . ?
C72 C71 C72 C77 -155(2) 3_565 . . . ?
C72 C71 C72 C77 20(5) 2_665 . . . ?
C77 C72 C73 C74 2(4) . . . . ?
C71 C72 C73 C74 176(3) . . . . ?
C72 C73 C74 C75 0(4) . . . . ?
C73 C74 C75 N71 -179(3) . . . . ?
C73 C74 C75 C76 -2(4) . . . . ?
N71 C75 C76 C77 177(3) . . . . ?
C74 C75 C76 C77 0(4) . . . . ?
C75 C76 C77 C72 2(5) . . . . ?
C73 C72 C77 C76 -4(4) . . . . ?
C71 C72 C77 C76 -177(3) . . . . ?
C74 C75 N71 C79 179(3) . . . . ?
C76 C75 N71 C79 2(4) . . . . ?
C74 C75 N71 C78 -4(4) . . . . ?
C76 C75 N71 C78 179(3) . . . . ?
C82 C81 C82 C83 166(2) 2_675 . . . ?
C82 C81 C82 C83 -27(6) 3_465 . . . ?
C82 C81 C82 C87 -19(6) 2_675 . . . ?
C82 C81 C82 C87 148(2) 3_465 . . . ?
C87 C82 C83 C84 12(4) . . . . ?
C81 C82 C83 C84 -173(3) . . . . ?
C82 C83 C84 C85 -13(5) . . . . ?
C83 C84 C85 N81 -175(3) . . . . ?
C83 C84 C85 C86 12(4) . . . . ?
N81 C85 C86 C87 174(3) . . . . ?
C84 C85 C86 C87 -13(4) . . . . ?
C85 C86 C87 C82 13(4) . . . . ?
C83 C82 C87 C86 -12(4) . . . . ?
C81 C82 C87 C86 172(3) . . . . ?
C84 C85 N81 C88 -2(4) . . . . ?
C86 C85 N81 C88 171(3) . . . . ?
C84 C85 N81 C89 -163(3) . . . . ?
C86 C85 N81 C89 10(4) . . . . ?
C92 C91 C92 C93 28(5) 3_465 . . . ?
C92 C91 C92 C93 -142.5(19) 2_675 . . . ?
C92 C91 C92 C97 -151.9(18) 3_465 . . . ?
C92 C91 C92 C97 37(5) 2_675 . . . ?
C97 C92 C93 C94 1(4) . . . . ?
C91 C92 C93 C94 -179(3) . . . . ?
C92 C93 C94 C95 -5(4) . . . . ?
C93 C94 C95 N91 -178(2) . . . . ?
C93 C94 C95 C96 12(3) . . . . ?
N91 C95 C96 C97 174(2) . . . . ?
C94 C95 C96 C97 -16(4) . . . . ?
C95 C96 C97 C92 12(4) . . . . ?
C93 C92 C97 C96 -5(4) . . . . ?
C91 C92 C97 C96 175(3) . . . . ?
C94 C95 N91 C98 -5(3) . . . . ?
C96 C95 N91 C98 165(3) . . . . ?
C94 C95 N91 C99 -167(3) . . . . ?
C96 C95 N91 C99 3(3) . . . . ?
C2 C1 C2 C3 151(2) 2_675 . . . ?
C2 C1 C2 C3 -31(5) 3_465 . . . ?
C2 C1 C2 C7 -22(5) 2_675 . . . ?
C2 C1 C2 C7 155(2) 3_465 . . . ?
C7 C2 C3 C4 -6(4) . . . . ?
C1 C2 C3 C4 180(3) . . . . ?
C2 C3 C4 C5 3(4) . . . . ?
C3 C4 C5 N1 178(2) . . . . ?
C3 C4 C5 C6 -3(3) . . . . ?
N1 C5 C6 C7 -175(2) . . . . ?
C4 C5 C6 C7 6(3) . . . . ?
C5 C6 C7 C2 -10(4) . . . . ?
C3 C2 C7 C6 9(4) . . . . ?
C1 C2 C7 C6 -177(3) . . . . ?
C4 C5 N1 C8 8(4) . . . . ?
C6 C5 N1 C8 -170(2) . . . . ?
C4 C5 N1 C9 -175(2) . . . . ?
C6 C5 N1 C9 6(4) . . . . ?
C16S C11S C12S C13S 0.0 . . . . ?
Cl11 C11S C12S C13S -172(2) . . . . ?
C16S C11S C12S Cl12 172(2) . . . . ?
Cl11 C11S C12S Cl12 1(3) . . . . ?
C11S C12S C13S C14S 0.0 . . . . ?
Cl12 C12S C13S C14S -173(2) . . . . ?
C12S C13S C14S C15S 0.0 . . . . ?
C13S C14S C15S C16S 0.0 . . . . ?
C14S C15S C16S C11S 0.0 . . . . ?
C12S C11S C16S C15S 0.0 . . . . ?
Cl11 C11S C16S C15S 172(2) . . . . ?
C26S C21S C22S C23S 0.0 . . . . ?
Cl13 C21S C22S C23S 175(2) . . . . ?
C26S C21S C22S Cl14 179(2) . . . . ?
Cl13 C21S C22S Cl14 -6(2) . . . . ?
C21S C22S C23S C24S 0.0 . . . . ?
Cl14 C22S C23S C24S -179(2) . . . . ?
C22S C23S C24S C25S 0.0 . . . . ?
C23S C24S C25S C26S 0.0 . . . . ?
C24S C25S C26S C21S 0.0 . . . . ?
C22S C21S C26S C25S 0.0 . . . . ?
Cl13 C21S C26S C25S -175(2) . . . . ?
C46S C41S C42S C43S 0.0 . . . . ?
Cl15 C41S C42S C43S -178(2) . . . . ?
C46S C41S C42S Cl16 173(2) . . . . ?
Cl15 C41S C42S Cl16 -5(3) . . . . ?
C41S C42S C43S C44S 0.0 . . . . ?
Cl16 C42S C43S C44S -173(2) . . . . ?
C42S C43S C44S C45S 0.0 . . . . ?
C43S C44S C45S C46S 0.0 . . . . ?
C44S C45S C46S C41S 0.0 . . . . ?
C42S C41S C46S C45S 0.0 . . . . ?
Cl15 C41S C46S C45S 178(2) . . . . ?
